data_7110535
loop_
_publ_author_name
'Drljaca, Alexander'
'Hardie, Michaele J.'
'Raston, Colin L.'
'Webb, Helen R.'
'Johnson, Julian A.'

_publ_section_title
;
 Lanthanum(III) capture of 18-crown-6 in the cavity of
 p-sulfonatocalix[4]arene
;
_journal_issue 12
_journal_name_full 'Chemical Communications'
_journal_page_first 1135
_journal_paper_doi 10.1039/a902095k
_journal_year 1999
_chemical_formula_sum 'C40 H72 Cl La O35 S4'
_chemical_formula_weight 1415.59
_chemical_name_systematic
; 
 [{lanthanum(18-crown-6)tris-hydrate}{(diprotonated-p-
 sulfonatocalix[4]arene)}][chloride][decahydrate]
;
_space_group_IT_number 144
_symmetry_cell_setting 'Trigonal (hexagonal)'
_symmetry_space_group_name_Hall 'P 31'
_symmetry_space_group_name_H-M 'P 31'
_atom_sites_solution_hydrogens geom
_atom_sites_solution_primary direct
_atom_sites_solution_secondary difmap
_audit_creation_method SHELXL-97
_cell_angle_alpha 90.00
_cell_angle_beta 90.00
_cell_angle_gamma 120.00
_cell_formula_units_Z 3
_cell_length_a 20.1096(3)
_cell_length_b 20.1096(3)
_cell_length_c 13.2079(3)
_cell_measurement_temperature 123(1)
_cell_volume 4625.63(14)
_computing_structure_refinement 'SHELXL-97 (Sheldrick, 1997)'
_computing_structure_solution 'SHELXS-97 (Sheldrick, 1990)'
_diffrn_ambient_temperature 123(1)
_diffrn_measured_fraction_theta_full 0.939
_diffrn_measured_fraction_theta_max 0.939
_diffrn_measurement_device_type CCD
_diffrn_measurement_method 'phi and omega scans'
_diffrn_radiation_monochromator graphite
_diffrn_radiation_source 'fine-focus sealed tube'
_diffrn_radiation_type MoK\a
_diffrn_radiation_wavelength 0.71073
_diffrn_reflns_av_R_equivalents 0.044
_diffrn_reflns_av_sigmaI/netI 0.0493
_diffrn_reflns_limit_h_max 26
_diffrn_reflns_limit_h_min -26
_diffrn_reflns_limit_k_max 21
_diffrn_reflns_limit_k_min -22
_diffrn_reflns_limit_l_max 14
_diffrn_reflns_limit_l_min -12
_diffrn_reflns_number 25925
_diffrn_reflns_theta_full 28.28
_diffrn_reflns_theta_max 28.28
_diffrn_reflns_theta_min 3.09
_exptl_absorpt_coefficient_mu 0.963
_exptl_absorpt_correction_type none
_exptl_crystal_colour colourless
_exptl_crystal_density_diffrn 1.522
_exptl_crystal_density_method 'not measured'
_exptl_crystal_description needle
_exptl_crystal_F_000 2184
_exptl_crystal_size_max 0.35
_exptl_crystal_size_mid 0.20
_exptl_crystal_size_min 0.13
_refine_diff_density_max 1.582
_refine_diff_density_min -1.229
_refine_diff_density_rms 0.161
_refine_ls_abs_structure_details 'Flack H D (1983), Acta Cryst. A39, 876-881'
_refine_ls_abs_structure_Flack 0.051(15)
_refine_ls_extinction_method none
_refine_ls_goodness_of_fit_ref 1.038
_refine_ls_hydrogen_treatment noref
_refine_ls_matrix_type full
_refine_ls_number_parameters 729
_refine_ls_number_reflns 12878
_refine_ls_number_restraints 1
_refine_ls_restrained_S_all 1.037
_refine_ls_R_factor_all 0.0721
_refine_ls_R_factor_gt 0.0591
_refine_ls_shift/su_max 0.003
_refine_ls_shift/su_mean 0.000
_refine_ls_structure_factor_coef Fsqd
_refine_ls_weighting_details 'w=1/[\s^2^(Fo^2^)+(0.1190P)^2^+9.6695P] where P=(Fo^2^+2Fc^2^)/3'
_refine_ls_weighting_scheme calc
_refine_ls_wR_factor_gt 0.1592
_refine_ls_wR_factor_ref 0.1720
_reflns_number_gt 11332
_reflns_number_total 12878
_reflns_threshold_expression >2sigma(I)
_cod_data_source_file 902095ksup1.cif
_cod_data_source_block 1
_cod_depositor_comments
;
The following automatic conversions were performed:

'_refine_ls_weighting_scheme' value 'calc
w=1/[\s^2^(Fo^2^)+(0.1190P)^2^+9.6695P] where P=(Fo^2^+2Fc^2^)/3' was
changed to 'calc'. New tag '_refine_ls_weighting_details' was
created. The value of the new tag was set to
'w=1/[\s^2^(Fo^2^)+(0.1190P)^2^+9.6695P] where P=(Fo^2^+2Fc^2^)/3'.

Automatic conversion script
Id: cif_fix_values 3143 2015-03-26 13:38:13Z robertas 
;
_cod_original_sg_symbol_H-M P3(1)
_cod_database_code 7110535

loop_
_symmetry_equiv_pos_as_xyz
'x, y, z'
'-y, x-y, z+1/3'
'-x+y, -x, z+2/3'

loop_
_atom_site_label
_atom_site_type_symbol
_atom_site_fract_x
_atom_site_fract_y
_atom_site_fract_z
_atom_site_U_iso_or_equiv
_atom_site_adp_type
_atom_site_occupancy
_atom_site_calc_flag
_atom_site_refinement_flags
La1 La 0.553815(19) 0.75002(2) 1.84221(3) 0.01940(10) Uani 1 d .
Cl1 Cl 0.63276(9) 1.29628(9) 2.16416(14) 0.0229(3) Uani 1 d .
S1 S 0.75737(10) 0.91778(10) 1.78230(14) 0.0253(4) Uani 1 d .
S2 S 0.78177(13) 0.60916(13) 2.13118(18) 0.0405(5) Uani 1 d .
S3 S 0.45355(10) 0.69548(10) 2.26195(13) 0.0243(4) Uani 1 d .
S4 S 0.55283(12) 1.08582(11) 2.09045(18) 0.0383(5) Uani 1 d .
C1 C 0.6556(4) 0.8219(5) 2.0839(5) 0.0271(15) Uani 1 d .
H1A H 0.6522 0.8327 2.1547 0.032 Uiso 1 calc R
H1B H 0.7045 0.8616 2.0576 0.032 Uiso 1 calc R
C2 C 0.6494(5) 0.7464(5) 2.0733(6) 0.0324(17) Uani 1 d .
H2A H 0.6027 0.7071 2.1051 0.039 Uiso 1 calc R
H2B H 0.6929 0.7464 2.1051 0.039 Uiso 1 calc R
C3 C 0.6724(5) 0.6767(5) 1.9393(7) 0.0373(18) Uani 1 d .
H3A H 0.6298 0.6247 1.9471 0.045 Uiso 1 calc R
H3B H 0.7136 0.6834 1.9839 0.045 Uiso 1 calc R
C4 C 0.6990(5) 0.6905(5) 1.8333(6) 0.0341(18) Uani 1 d .
H4A H 0.7446 0.7406 1.8265 0.041 Uiso 1 calc R
H4B H 0.7112 0.6518 1.8113 0.041 Uiso 1 calc R
C5 C 0.6492(5) 0.6807(5) 1.6681(6) 0.0360(18) Uani 1 d .
H5A H 0.6597 0.6393 1.6553 0.043 Uiso 1 calc R
H5B H 0.6919 0.7283 1.6430 0.043 Uiso 1 calc R
C6 C 0.5751(5) 0.6645(5) 1.6177(7) 0.0361(19) Uani 1 d .
H6A H 0.5797 0.6637 1.5446 0.043 Uiso 1 calc R
H6B H 0.5332 0.6152 1.6394 0.043 Uiso 1 calc R
C7 C 0.5217(6) 0.7436(6) 1.5755(6) 0.044(2) Uani 1 d .
H7A H 0.4667 0.7096 1.5828 0.053 Uiso 1 calc R
H7B H 0.5361 0.7385 1.5071 0.053 Uiso 1 calc R
C8 C 0.5407(6) 0.8229(6) 1.5936(6) 0.041(2) Uani 1 d .
H8A H 0.5948 0.8578 1.5810 0.049 Uiso 1 calc R
H8B H 0.5109 0.8366 1.5493 0.049 Uiso 1 calc R
C9 C 0.5298(7) 0.8988(6) 1.7196(7) 0.048(2) Uani 1 d .
H9A H 0.5060 0.9136 1.6671 0.058 Uiso 1 calc R
H9B H 0.5835 0.9380 1.7246 0.058 Uiso 1 calc R
C10 C 0.4906(6) 0.8895(6) 1.8176(7) 0.045(2) Uani 1 d .
H10A H 0.4966 0.9382 1.8398 0.053 Uiso 1 calc R
H10B H 0.4362 0.8528 1.8113 0.053 Uiso 1 calc R
C11 C 0.5188(5) 0.8781(5) 1.9934(7) 0.0359(18) Uani 1 d .
H11A H 0.4731 0.8359 2.0232 0.043 Uiso 1 calc R
H11B H 0.5156 0.9246 1.9991 0.043 Uiso 1 calc R
C12 C 0.5877(5) 0.8878(5) 2.0437(7) 0.0358(18) Uani 1 d .
H12A H 0.6328 0.9323 2.0165 0.043 Uiso 1 calc R
H12B H 0.5850 0.8957 2.1157 0.043 Uiso 1 calc R
C13 C 0.8722(4) 1.0085(4) 2.0879(6) 0.0258(14) Uani 1 d .
C14 C 0.8310(4) 1.0410(4) 2.0416(6) 0.0314(17) Uani 1 d .
C15 C 0.7974(4) 1.0115(4) 1.9473(5) 0.0237(14) Uani 1 d .
H15 H 0.7707 1.0323 1.9152 0.028 Uiso 1 calc R
C16 C 0.8021(4) 0.9529(4) 1.9001(6) 0.0266(15) Uani 1 d .
C17 C 0.8407(4) 0.9201(4) 1.9500(6) 0.0261(14) Uani 1 d .
H17 H 0.8432 0.8796 1.9197 0.031 Uiso 1 calc R
C18 C 0.8745(4) 0.9466(5) 2.0421(6) 0.0294(16) Uani 1 d .
C19 C 0.9149(4) 0.9085(5) 2.0966(6) 0.0287(16) Uani 1 d .
H19A H 0.9416 0.8950 2.0467 0.034 Uiso 1 calc R
H19B H 0.9530 0.9453 2.1428 0.034 Uiso 1 calc R
C20 C 0.8241(4) 0.8386(5) 2.2446(6) 0.0286(16) Uani 1 d .
C21 C 0.8600(4) 0.8368(4) 2.1554(6) 0.0272(15) Uani 1 d .
C22 C 0.8443(4) 0.7650(5) 2.1190(6) 0.0294(16) Uani 1 d .
H22 H 0.8671 0.7616 2.0595 0.035 Uiso 1 calc R
C23 C 0.7949(4) 0.6993(4) 2.1717(6) 0.0284(15) Uani 1 d .
C24 C 0.7584(5) 0.7029(5) 2.2570(6) 0.0327(17) Uani 1 d .
H24 H 0.7235 0.6575 2.2891 0.039 Uiso 1 calc R
C25 C 0.7717(4) 0.7725(5) 2.2972(6) 0.0289(16) Uani 1 d .
C26 C 0.7315(4) 0.7739(5) 2.3913(6) 0.0329(17) Uani 1 d .
H26A H 0.7691 0.8098 2.4388 0.039 Uiso 1 calc R
H26B H 0.7071 0.7234 2.4222 0.039 Uiso 1 calc R
C27 C 0.6827(4) 0.8703(5) 2.3919(5) 0.0297(16) Uani 1 d .
C28 C 0.6711(4) 0.7969(5) 2.3717(6) 0.0281(15) Uani 1 d .
C29 C 0.6011(4) 0.7427(5) 2.3297(6) 0.0289(15) Uani 1 d .
H29 H 0.5919 0.6936 2.3144 0.035 Uiso 1 calc R
C30 C 0.5454(4) 0.7624(4) 2.3110(5) 0.0228(14) Uani 1 d .
C31 C 0.5582(4) 0.8356(4) 2.3277(5) 0.0237(14) Uani 1 d .
H31 H 0.5208 0.8478 2.3107 0.028 Uiso 1 calc R
C32 C 0.6272(4) 0.8909(4) 2.3700(6) 0.0283(15) Uani 1 d .
C33 C 0.6420(5) 0.9725(5) 2.3830(6) 0.0333(17) Uani 1 d .
H33A H 0.5969 0.9708 2.4124 0.040 Uiso 1 calc R
H33B H 0.6845 1.0002 2.4294 0.040 Uiso 1 calc R
C34 C 0.7306(4) 1.0400(4) 2.2355(6) 0.0285(15) Uani 1 d .
C35 C 0.6602(4) 1.0144(4) 2.2837(6) 0.0278(15) Uani 1 d .
C36 C 0.6065(4) 1.0286(4) 2.2381(7) 0.0323(17) Uani 1 d .
H36 H 0.5596 1.0126 2.2700 0.039 Uiso 1 calc R
C37 C 0.6213(4) 1.0662(4) 2.1460(7) 0.0331(17) Uani 1 d .
C38 C 0.6915(4) 1.0897(4) 2.0960(7) 0.0329(17) Uani 1 d .
H38 H 0.7009 1.1140 2.0334 0.040 Uiso 1 calc R
C39 C 0.7459(4) 1.0770(4) 2.1396(7) 0.0323(17) Uani 1 d .
C40 C 0.8225(4) 1.1042(4) 2.0897(6) 0.0322(17) Uani 1 d .
H40A H 0.8300 1.1417 2.0382 0.039 Uiso 1 calc R
H40B H 0.8626 1.1298 2.1400 0.039 Uiso 1 calc R
O1 O 0.5929(3) 0.8202(3) 2.0272(4) 0.0241(10) Uani 1 d .
O2 O 0.6482(3) 0.7315(3) 1.9642(4) 0.0322(12) Uani 1 d .
O3 O 0.6377(3) 0.6865(3) 1.7740(4) 0.0273(11) Uani 1 d .
O4 O 0.5616(3) 0.7230(4) 1.6463(4) 0.0369(13) Uani 1 d .
O5 O 0.5225(3) 0.8269(3) 1.6973(4) 0.0314(12) Uani 1 d .
O6 O 0.5261(3) 0.8622(3) 1.8893(4) 0.0303(11) Uani 1 d .
O7 O 0.6787(3) 0.8593(3) 1.8059(4) 0.0330(12) Uani 1 d .
O8 O 0.4522(3) 0.6944(3) 1.9818(4) 0.0271(11) Uani 1 d .
O9 O 0.4927(3) 0.6047(3) 1.8645(4) 0.0281(11) Uani 1 d .
O10 O 0.4175(3) 0.6844(3) 1.7737(4) 0.0325(12) Uani 1 d .
O11 O 0.9116(3) 1.0358(4) 2.1750(4) 0.0356(13) Uani 1 d .
O12 O 0.8402(3) 0.9077(3) 2.2888(4) 0.0364(13) Uani 1 d .
O13 O 0.7485(3) 0.9283(4) 2.4369(4) 0.0428(15) Uani 1 d .
O14 O 0.7856(3) 1.0278(3) 2.2770(4) 0.0355(12) Uani 1 d .
O15 O 0.7968(4) 0.8844(4) 1.7324(5) 0.0463(16) Uani 1 d .
O16 O 0.7602(4) 0.9817(3) 1.7293(5) 0.0457(16) Uani 1 d .
O17 O 0.7875(5) 0.6124(5) 2.0189(6) 0.0572(18) Uani 1 d .
O18 O 0.8403(8) 0.6004(6) 2.1781(7) 0.094(4) Uani 1 d .
O19 O 0.7061(6) 0.5547(5) 2.1582(12) 0.125(6) Uani 1 d .
O20 O 0.4548(3) 0.6263(3) 2.2347(5) 0.0377(13) Uani 1 d .
O21 O 0.3980(3) 0.6842(3) 2.3405(4) 0.0374(13) Uani 1 d .
O22 O 0.4425(3) 0.7333(3) 2.1734(4) 0.0358(12) Uani 1 d .
O23 O 0.4846(4) 1.0411(7) 2.1363(12) 0.139(7) Uani 1 d .
O24 O 0.5885(6) 1.1629(6) 2.0767(11) 0.115(5) Uani 1 d .
O25 O 0.5403(6) 1.0562(6) 1.9838(7) 0.079(3) Uani 1 d .
O100 O 0.5574(6) 0.5126(9) 2.1673(13) 0.141(6) Uani 1 d .
O101 O 0.4707(3) 0.5547(3) 2.0605(4) 0.0361(13) Uani 1 d .
O102 O 0.5775(7) 0.5538(8) 1.4000(12) 0.123(5) Uani 1 d .
O103 O 0.8898(7) 1.0965(7) 2.4944(8) 0.090(3) Uani 1 d .
O104 O 0.9409(6) 1.1505(5) 2.3034(8) 0.079(3) Uani 1 d .
O105 O 0.9246(5) 0.6766(5) 1.9194(6) 0.064(2) Uani 1 d .
O106 O 0.8698(5) 0.9451(6) 2.5382(6) 0.064(2) Uani 1 d .
O107 O 0.6463(9) 1.3022(6) 2.023(3) 0.305(19) Uani 1 d .
O108 O 0.5110(11) 1.1826(16) 2.258(2) 0.239(14) Uani 1 d .
O109 O 0.9116(14) 0.5153(14) 2.132(2) 0.105(7) Uiso 0.50 d P
O110 O 0.7431(18) 1.2783(17) 2.004(2) 0.127(9) Uiso 0.50 d P

loop_
_atom_site_aniso_label
_atom_site_aniso_U_11
_atom_site_aniso_U_22
_atom_site_aniso_U_33
_atom_site_aniso_U_23
_atom_site_aniso_U_13
_atom_site_aniso_U_12
La1 0.01944(18) 0.02217(19) 0.01495(19) -0.00025(14) -0.00033(14) 0.00917(16)
Cl1 0.0205(7) 0.0156(7) 0.0315(9) -0.0006(6) -0.0005(6) 0.0083(6)
S1 0.0235(8) 0.0255(8) 0.0220(9) 0.0020(7) 0.0023(6) 0.0086(7)
S2 0.0412(11) 0.0444(12) 0.0393(13) -0.0030(9) 0.0030(9) 0.0240(10)
S3 0.0224(8) 0.0297(9) 0.0198(9) -0.0004(6) 0.0029(6) 0.0124(7)
S4 0.0298(10) 0.0255(9) 0.0556(14) 0.0048(8) 0.0023(9) 0.0109(8)
C1 0.023(3) 0.044(4) 0.007(3) -0.006(3) -0.006(2) 0.011(3)
C2 0.035(4) 0.042(4) 0.017(4) 0.006(3) 0.002(3) 0.018(4)
C3 0.044(5) 0.049(5) 0.034(5) -0.005(4) -0.009(3) 0.035(4)
C4 0.033(4) 0.045(5) 0.035(5) -0.003(3) -0.007(3) 0.027(4)
C5 0.037(4) 0.046(5) 0.027(5) -0.013(3) 0.003(3) 0.023(4)
C6 0.035(4) 0.044(5) 0.024(4) -0.014(3) 0.000(3) 0.016(4)
C7 0.055(5) 0.072(7) 0.008(4) 0.002(4) 0.002(3) 0.034(5)
C8 0.052(5) 0.062(6) 0.019(4) 0.014(4) 0.010(3) 0.037(5)
C9 0.072(7) 0.047(5) 0.035(5) 0.000(4) -0.007(4) 0.037(5)
C10 0.054(5) 0.056(5) 0.039(6) -0.002(4) -0.009(4) 0.039(5)
C11 0.038(4) 0.036(4) 0.038(5) 0.005(3) 0.018(3) 0.021(4)
C12 0.045(5) 0.028(4) 0.032(5) -0.009(3) 0.000(3) 0.017(4)
C13 0.018(3) 0.028(3) 0.027(4) 0.000(3) 0.006(3) 0.008(3)
C14 0.020(3) 0.024(4) 0.038(5) 0.001(3) 0.011(3) 0.001(3)
C15 0.017(3) 0.027(3) 0.022(4) 0.004(3) 0.009(2) 0.007(3)
C16 0.022(3) 0.025(3) 0.024(4) 0.006(3) 0.005(3) 0.005(3)
C17 0.021(3) 0.025(3) 0.028(4) -0.002(3) 0.003(3) 0.009(3)
C18 0.021(3) 0.042(4) 0.028(4) 0.007(3) 0.009(3) 0.017(3)
C19 0.017(3) 0.040(4) 0.027(4) -0.003(3) -0.002(3) 0.012(3)
C20 0.023(3) 0.046(4) 0.021(4) -0.005(3) -0.003(3) 0.021(3)
C21 0.019(3) 0.039(4) 0.024(4) -0.001(3) -0.001(3) 0.015(3)
C22 0.020(3) 0.042(4) 0.029(4) -0.002(3) -0.002(3) 0.018(3)
C23 0.030(4) 0.032(4) 0.028(4) 0.001(3) -0.003(3) 0.019(3)
C24 0.029(4) 0.048(5) 0.027(4) 0.000(3) -0.004(3) 0.024(4)
C25 0.024(3) 0.040(4) 0.024(4) 0.003(3) -0.002(3) 0.016(3)
C26 0.032(4) 0.055(5) 0.017(4) -0.001(3) 0.002(3) 0.026(4)
C27 0.031(4) 0.042(4) 0.008(4) -0.001(3) 0.003(3) 0.012(3)
C28 0.026(3) 0.043(4) 0.014(4) 0.002(3) 0.001(3) 0.016(3)
C29 0.025(4) 0.041(4) 0.022(4) 0.006(3) 0.003(3) 0.018(3)
C30 0.025(3) 0.034(4) 0.008(4) -0.001(2) 0.002(2) 0.014(3)
C31 0.027(3) 0.032(4) 0.012(4) 0.002(3) 0.005(2) 0.015(3)
C32 0.030(4) 0.035(4) 0.017(4) -0.003(3) 0.006(3) 0.014(3)
C33 0.030(4) 0.038(4) 0.030(4) -0.010(3) 0.005(3) 0.016(3)
C34 0.031(4) 0.028(4) 0.025(4) -0.005(3) 0.002(3) 0.013(3)
C35 0.025(3) 0.025(3) 0.029(4) -0.009(3) 0.000(3) 0.009(3)
C36 0.027(4) 0.019(3) 0.045(5) -0.004(3) 0.005(3) 0.007(3)
C37 0.022(3) 0.027(4) 0.042(5) 0.001(3) 0.007(3) 0.007(3)
C38 0.029(4) 0.018(3) 0.045(5) 0.001(3) 0.008(3) 0.006(3)
C39 0.019(3) 0.020(3) 0.045(5) -0.008(3) 0.005(3) 0.000(3)
C40 0.024(3) 0.028(4) 0.037(5) 0.003(3) 0.012(3) 0.008(3)
O1 0.023(2) 0.027(2) 0.020(3) -0.0084(19) -0.0030(19) 0.011(2)
O2 0.038(3) 0.045(3) 0.024(3) -0.007(2) -0.007(2) 0.029(3)
O3 0.025(2) 0.035(3) 0.022(3) -0.005(2) -0.002(2) 0.014(2)
O4 0.043(3) 0.065(4) 0.016(3) -0.006(2) -0.004(2) 0.036(3)
O5 0.037(3) 0.036(3) 0.021(3) 0.013(2) 0.009(2) 0.018(2)
O6 0.040(3) 0.028(3) 0.029(3) 0.004(2) 0.000(2) 0.021(2)
O7 0.027(3) 0.029(3) 0.026(3) -0.002(2) -0.004(2) 0.000(2)
O8 0.025(2) 0.028(3) 0.022(3) -0.004(2) -0.0009(19) 0.009(2)
O9 0.032(3) 0.024(2) 0.023(3) 0.000(2) 0.003(2) 0.011(2)
O10 0.026(3) 0.040(3) 0.028(3) 0.008(2) -0.007(2) 0.015(2)
O11 0.030(3) 0.041(3) 0.022(3) -0.003(2) 0.002(2) 0.008(2)
O12 0.039(3) 0.044(3) 0.028(3) -0.007(2) 0.000(2) 0.022(3)
O13 0.036(3) 0.063(4) 0.020(3) -0.008(3) -0.007(2) 0.017(3)
O14 0.031(3) 0.042(3) 0.034(3) -0.001(2) 0.005(2) 0.018(2)
O15 0.038(3) 0.069(4) 0.038(4) -0.014(3) -0.003(3) 0.032(3)
O16 0.064(4) 0.024(3) 0.040(4) 0.002(2) -0.017(3) 0.016(3)
O17 0.075(5) 0.065(5) 0.047(4) -0.012(3) -0.006(3) 0.046(4)
O18 0.166(10) 0.109(7) 0.066(6) -0.032(5) -0.054(6) 0.113(8)
O19 0.077(6) 0.049(5) 0.210(14) -0.031(7) 0.080(8) 0.002(5)
O20 0.037(3) 0.035(3) 0.043(4) -0.008(2) -0.001(2) 0.020(3)
O21 0.033(3) 0.044(3) 0.032(3) 0.003(2) 0.008(2) 0.017(3)
O22 0.032(3) 0.047(3) 0.030(3) -0.002(2) -0.004(2) 0.021(3)
O23 0.025(4) 0.122(9) 0.238(15) 0.139(10) 0.014(6) 0.012(5)
O24 0.063(6) 0.082(7) 0.193(13) 0.076(8) 0.018(7) 0.031(5)
O25 0.093(7) 0.093(7) 0.067(6) -0.004(5) -0.006(5) 0.059(6)
O100 0.066(7) 0.165(13) 0.192(15) 0.109(11) 0.020(8) 0.060(8)
O101 0.042(3) 0.033(3) 0.025(3) 0.003(2) 0.001(2) 0.013(3)
O102 0.093(8) 0.121(10) 0.148(12) -0.006(9) 0.036(8) 0.047(8)
O103 0.101(7) 0.112(8) 0.068(7) -0.010(6) -0.006(5) 0.062(7)
O104 0.087(6) 0.063(5) 0.070(6) -0.019(4) -0.010(5) 0.025(5)
O105 0.059(5) 0.061(5) 0.055(5) -0.009(4) 0.004(4) 0.017(4)
O106 0.058(5) 0.105(6) 0.042(4) 0.001(4) -0.004(3) 0.050(5)
O107 0.094(10) 0.034(6) 0.78(6) 0.122(16) 0.089(19) 0.027(6)
O108 0.121(14) 0.32(3) 0.24(3) -0.14(2) 0.007(14) 0.081(17)

loop_
_atom_type_symbol
_atom_type_description
_atom_type_scat_dispersion_real
_atom_type_scat_dispersion_imag
_atom_type_scat_source
C C 0.0033 0.0016 'International Tables Vol C Tables 4.2.6.8 and 6.1.1.4'
H H 0.0000 0.0000 'International Tables Vol C Tables 4.2.6.8 and 6.1.1.4'
O O 0.0106 0.0060 'International Tables Vol C Tables 4.2.6.8 and 6.1.1.4'
La La -0.2871 2.4523 'International Tables Vol C Tables 4.2.6.8 and 6.1.1.4'
S S 0.1246 0.1234 'International Tables Vol C Tables 4.2.6.8 and 6.1.1.4'
Cl Cl 0.1484 0.1585 'International Tables Vol C Tables 4.2.6.8 and 6.1.1.4'

loop_
_geom_angle_atom_site_label_1
_geom_angle_atom_site_label_2
_geom_angle_atom_site_label_3
_geom_angle
O7 La1 O10 139.63(18)
O7 La1 O8 141.28(17)
O10 La1 O8 67.10(17)
O7 La1 O9 138.42(19)
O10 La1 O9 70.78(18)
O8 La1 O9 66.11(16)
O7 La1 O2 75.93(19)
O10 La1 O2 143.61(18)
O8 La1 O2 88.39(18)
O9 La1 O2 74.86(18)
O7 La1 O6 80.70(18)
O10 La1 O6 83.92(18)
O8 La1 O6 75.01(17)
O9 La1 O6 139.36(17)
O2 La1 O6 116.45(17)
O7 La1 O4 81.52(19)
O10 La1 O4 72.93(18)
O8 La1 O4 136.58(18)
O9 La1 O4 85.56(19)
O2 La1 O4 116.25(17)
O6 La1 O4 117.36(18)
O7 La1 O5 77.00(18)
O10 La1 O5 63.19(17)
O8 La1 O5 113.18(16)
O9 La1 O5 127.86(17)
O2 La1 O5 152.93(18)
O6 La1 O5 58.40(16)
O4 La1 O5 59.16(18)
O7 La1 O3 75.85(18)
O10 La1 O3 113.48(17)
O8 La1 O3 125.39(16)
O9 La1 O3 63.86(17)
O2 La1 O3 58.81(16)
O6 La1 O3 156.51(17)
O4 La1 O3 58.05(17)
O5 La1 O3 113.97(16)
O7 La1 O1 78.95(17)
O10 La1 O1 122.91(17)
O8 La1 O1 62.73(15)
O9 La1 O1 109.67(16)
O2 La1 O1 59.21(16)
O6 La1 O1 58.67(16)
O4 La1 O1 160.46(17)
O5 La1 O1 115.05(17)
O3 La1 O1 116.84(15)
O15 S1 O16 114.3(4)
O15 S1 O7 110.6(4)
O16 S1 O7 111.6(4)
O15 S1 C16 107.7(4)
O16 S1 C16 106.7(4)
O7 S1 C16 105.4(3)
O19 S2 O18 115.8(9)
O19 S2 O17 108.5(8)
O18 S2 O17 113.0(6)
O19 S2 C23 105.6(5)
O18 S2 C23 106.6(5)
O17 S2 C23 106.7(4)
O20 S3 O21 114.1(4)
O20 S3 O22 112.3(4)
O21 S3 O22 110.1(3)
O20 S3 C30 107.8(4)
O21 S3 C30 106.5(3)
O22 S3 C30 105.5(3)
O23 S4 O24 127.0(8)
O23 S4 O25 104.1(9)
O24 S4 O25 102.5(8)
O23 S4 C37 108.1(5)
O24 S4 C37 106.5(5)
O25 S4 C37 107.2(5)
O1 C1 C2 107.6(6)
C1 C2 O2 106.7(6)
O2 C3 C4 107.6(7)
O3 C4 C3 106.7(6)
O3 C5 C6 105.4(6)
O4 C6 C5 106.7(6)
O4 C7 C8 109.4(8)
O5 C8 C7 106.5(7)
O5 C9 C10 106.1(8)
O6 C10 C9 106.7(7)
O6 C11 C12 105.6(6)
O1 C12 C11 108.7(6)
O11 C13 C18 117.0(7)
O11 C13 C14 122.6(7)
C18 C13 C14 120.5(7)
C15 C14 C13 117.1(7)
C15 C14 C40 119.9(7)
C13 C14 C40 123.0(7)
C16 C15 C14 122.6(7)
C15 C16 C17 118.6(7)
C15 C16 S1 120.2(6)
C17 C16 S1 121.1(6)
C18 C17 C16 121.1(7)
C17 C18 C13 119.9(7)
C17 C18 C19 120.3(7)
C13 C18 C19 119.8(7)
C21 C19 C18 113.3(6)
O12 C20 C21 121.2(7)
O12 C20 C25 115.4(7)
C21 C20 C25 123.4(7)
C20 C21 C22 117.7(7)
C20 C21 C19 123.3(7)
C22 C21 C19 118.9(7)
C23 C22 C21 119.8(7)
C24 C23 C22 120.9(7)
C24 C23 S2 119.5(6)
C22 C23 S2 119.5(6)
C23 C24 C25 122.0(8)
C24 C25 C20 116.1(7)
C24 C25 C26 120.3(7)
C20 C25 C26 123.6(7)
C25 C26 C28 112.8(6)
O13 C27 C28 123.7(7)
O13 C27 C32 114.1(7)
C28 C27 C32 122.3(7)
C29 C28 C27 118.2(7)
C29 C28 C26 118.5(7)
C27 C28 C26 123.4(7)
C30 C29 C28 119.5(7)
C31 C30 C29 122.1(7)
C31 C30 S3 115.8(5)
C29 C30 S3 122.1(6)
C30 C31 C32 119.9(7)
C31 C32 C27 118.1(7)
C31 C32 C33 119.2(7)
C27 C32 C33 122.6(7)
C35 C33 C32 111.5(6)
O14 C34 C35 121.0(7)
O14 C34 C39 118.1(7)
C35 C34 C39 120.9(7)
C36 C35 C34 118.5(7)
C36 C35 C33 119.8(7)
C34 C35 C33 121.6(7)
C37 C36 C35 121.1(7)
C36 C37 C38 120.1(8)
C36 C37 S4 120.5(6)
C38 C37 S4 119.5(7)
C39 C38 C37 120.0(8)
C38 C39 C34 119.3(7)
C38 C39 C40 121.1(8)
C34 C39 C40 119.6(8)
C14 C40 C39 113.9(6)
C12 O1 C1 112.0(6)
C12 O1 La1 119.2(5)
C1 O1 La1 119.7(4)
C3 O2 C2 113.5(6)
C3 O2 La1 120.3(5)
C2 O2 La1 120.5(4)
C4 O3 C5 111.7(6)
C4 O3 La1 120.8(4)
C5 O3 La1 121.6(5)
C6 O4 C7 116.5(7)
C6 O4 La1 119.7(5)
C7 O4 La1 118.7(5)
C9 O5 C8 111.1(6)
C9 O5 La1 120.0(5)
C8 O5 La1 120.1(5)
C11 O6 C10 114.6(6)
C11 O6 La1 120.2(4)
C10 O6 La1 121.4(5)
S1 O7 La1 172.4(4)

loop_
_geom_bond_atom_site_label_1
_geom_bond_atom_site_label_2
_geom_bond_distance
La1 O7 2.418(5)
La1 O10 2.542(5)
La1 O8 2.557(5)
La1 O9 2.558(5)
La1 O2 2.654(5)
La1 O6 2.655(5)
La1 O4 2.664(5)
La1 O5 2.726(5)
La1 O3 2.728(5)
La1 O1 2.733(5)
Cl1 O107 1.88(4)
S1 O15 1.429(6)
S1 O16 1.439(6)
S1 O7 1.457(5)
S1 C16 1.759(8)
S2 O19 1.406(9)
S2 O18 1.416(9)
S2 O17 1.486(8)
S2 C23 1.779(8)
S3 O20 1.450(6)
S3 O21 1.457(6)
S3 O22 1.472(6)
S3 C30 1.777(7)
S4 O23 1.351(9)
S4 O24 1.357(11)
S4 O25 1.500(10)
S4 C37 1.770(9)
C1 O1 1.453(8)
C1 C2 1.467(12)
C2 O2 1.469(10)
C3 O2 1.448(9)
C3 C4 1.475(13)
C4 O3 1.429(9)
C5 O3 1.433(10)
C5 C6 1.512(12)
C6 O4 1.386(10)
C7 O4 1.423(11)
C7 C8 1.461(14)
C8 O5 1.430(10)
C9 O5 1.409(11)
C9 C10 1.478(14)
C10 O6 1.449(10)
C11 O6 1.435(10)
C11 C12 1.459(13)
C12 O1 1.431(9)
C13 O11 1.349(9)
C13 C18 1.406(11)
C13 C14 1.424(12)
C14 C15 1.400(11)
C14 C40 1.504(11)
C15 C16 1.378(10)
C16 C17 1.410(11)
C17 C18 1.364(11)
C18 C19 1.545(11)
C19 C21 1.520(11)
C20 O12 1.389(10)
C20 C21 1.390(10)
C20 C25 1.400(11)
C21 C22 1.401(11)
C22 C23 1.379(11)
C23 C24 1.367(12)
C24 C25 1.391(12)
C25 C26 1.490(11)
C26 C28 1.523(11)
C27 O13 1.385(10)
C27 C28 1.400(12)
C27 C32 1.402(11)
C28 C29 1.394(11)
C29 C30 1.384(10)
C30 C31 1.379(11)
C31 C32 1.389(11)
C32 C33 1.524(11)
C33 C35 1.502(12)
C34 O14 1.362(10)
C34 C35 1.395(11)
C34 C39 1.422(12)
C35 C36 1.386(12)
C36 C37 1.384(12)
C37 C38 1.409(11)
C38 C39 1.369(12)
C39 C40 1.506(10)
